data_4024033
loop_
_publ_author_name
'Ahmad Basheer'
'Hiroshi Yamataka'
'Salai Cheettu Ammal'
'Zvi Rappoport'

_publ_section_title
;
 Enols of Substituted Cyanomalonamides
;
_journal_name_full 'Journal of Organic Chemistry'
_journal_page_first 5297
_journal_page_last 5312
_journal_paper_doi 10.1021/jo070877h
_journal_volume 72
_journal_year 2007
_chemical_formula_moiety 'C10 H4 F5 N3 O2'
_chemical_formula_sum 'C10 H4 F5 N3 O2'
_chemical_formula_weight 293.16
_chemical_name_systematic
; 
 ? 
;
_space_group_IT_number 15
_symmetry_cell_setting monoclinic
_symmetry_space_group_name_Hall '-C 2yc'
_symmetry_space_group_name_H-M 'C 1 2/c 1'
_atom_sites_solution_hydrogens geom
_atom_sites_solution_primary direct
_atom_sites_solution_secondary difmap
_audit_creation_method SHELXL-97
_cell_angle_alpha 90.00
_cell_angle_beta 113.409(7)
_cell_angle_gamma 90.00
_cell_formula_units_Z 8
_cell_length_a 21.669(6)
_cell_length_b 8.3096(19)
_cell_length_c 12.758(3)
_cell_measurement_reflns_used 3562
_cell_measurement_temperature 123(2)
_cell_measurement_theta_max 27.96
_cell_measurement_theta_min 2.66
_cell_volume 2108.1(9)
_computing_cell_refinement 'Bruker SMART'
_computing_data_collection 'Bruker SMART'
_computing_data_reduction 'Bruker SAINT'
_computing_molecular_graphics 'Bruker SHELXTL'
_computing_publication_material 'Bruker SHELXTL'
_computing_structure_refinement 'SHELXL-97 (Sheldrick, 1997)'
_computing_structure_solution 'SHELXS-97 (Sheldrick, 1990)'
_diffrn_ambient_temperature 123(2)
_diffrn_measured_fraction_theta_full 0.995
_diffrn_measured_fraction_theta_max 0.995
_diffrn_measurement_device_type 'CCD area detector'
_diffrn_measurement_method 'phi and omega scans'
_diffrn_radiation_monochromator graphite
_diffrn_radiation_source 'fine-focus sealed tube'
_diffrn_radiation_type MoK\a
_diffrn_radiation_wavelength 0.71073
_diffrn_reflns_av_R_equivalents 0.0242
_diffrn_reflns_av_sigmaI/netI 0.0240
_diffrn_reflns_limit_h_max 27
_diffrn_reflns_limit_h_min -21
_diffrn_reflns_limit_k_max 10
_diffrn_reflns_limit_k_min -7
_diffrn_reflns_limit_l_max 16
_diffrn_reflns_limit_l_min -16
_diffrn_reflns_number 6132
_diffrn_reflns_theta_full 27.00
_diffrn_reflns_theta_max 27.00
_diffrn_reflns_theta_min 2.05
_exptl_absorpt_coefficient_mu 0.189
_exptl_absorpt_correction_T_max 0.9560
_exptl_absorpt_correction_T_min 0.9350
_exptl_absorpt_correction_type none
_exptl_crystal_colour colorless
_exptl_crystal_density_diffrn 1.847
_exptl_crystal_density_method 'not measured'
_exptl_crystal_description prism
_exptl_crystal_F_000 1168
_exptl_crystal_size_max 0.36
_exptl_crystal_size_mid 0.25
_exptl_crystal_size_min 0.24
_refine_diff_density_max 0.329
_refine_diff_density_min -0.260
_refine_diff_density_rms 0.065
_refine_ls_extinction_method none
_refine_ls_goodness_of_fit_ref 1.075
_refine_ls_hydrogen_treatment mixed
_refine_ls_matrix_type full
_refine_ls_number_parameters 197
_refine_ls_number_reflns 2294
_refine_ls_number_restraints 0
_refine_ls_restrained_S_all 1.075
_refine_ls_R_factor_all 0.0405
_refine_ls_R_factor_gt 0.0369
_refine_ls_shift/su_max 0.000
_refine_ls_shift/su_mean 0.000
_refine_ls_structure_factor_coef Fsqd
_refine_ls_weighting_details 'calc w=1/[\s^2^(Fo^2^)+(0.0696P)^2^+0.5718P] where P=(Fo^2^+2Fc^2^)/3'
_refine_ls_weighting_scheme calc
_refine_ls_wR_factor_gt 0.1027
_refine_ls_wR_factor_ref 0.1053
_reflns_number_gt 2046
_reflns_number_total 2294
_reflns_threshold_expression >2sigma(I)
_cod_data_source_file jo070877hsi20070426_015653.cif
_cod_data_source_block bashirm
_cod_depositor_comments
;
The following automatic conversions were performed:
'_symmetry_cell_setting' value 'Monoclinic' changed to 'monoclinic'
according to '/home/saulius/struct/CIF-dictionaries/cif_core.dic'
dictionary named 'cif_core.dic' version 2.4.1 from 2010-06-29.

Automatic conversion script
Id: cif_fix_enum 1527 2010-12-29 10:47:43Z saulius 
;
_cod_original_sg_symbol_H-M 'C 2/c'
_cod_database_code 4024033

loop_
_symmetry_equiv_pos_as_xyz
'x, y, z'
'-x, y, -z+1/2'
'x+1/2, y+1/2, z'
'-x+1/2, y+1/2, -z+1/2'
'-x, -y, -z'
'x, -y, z-1/2'
'-x+1/2, -y+1/2, -z'
'x+1/2, -y+1/2, z-1/2'

loop_
_atom_site_label
_atom_site_type_symbol
_atom_site_fract_x
_atom_site_fract_y
_atom_site_fract_z
_atom_site_U_iso_or_equiv
_atom_site_adp_type
_atom_site_occupancy
_atom_site_symmetry_multiplicity
_atom_site_calc_flag
_atom_site_refinement_flags
_atom_site_disorder_assembly
_atom_site_disorder_group
C1 C 0.27455(6) 0.05151(15) 0.08349(10) 0.0158(3) Uani 1 1 d . . .
C2 C 0.34303(6) 0.06139(15) 0.10042(11) 0.0168(3) Uani 1 1 d . . .
C3 C 0.35900(6) 0.08504(15) 0.00291(11) 0.0169(3) Uani 1 1 d . . .
C4 C 0.39480(6) 0.04233(16) 0.20952(11) 0.0185(3) Uani 1 1 d . . .
C5 C 0.18992(6) -0.00473(15) 0.15781(10) 0.0171(3) Uani 1 1 d . . .
C6 C 0.16379(7) 0.07922(15) 0.22493(11) 0.0179(3) Uani 1 1 d . . .
C7 C 0.09927(7) 0.05424(16) 0.21715(11) 0.0209(3) Uani 1 1 d . . .
C8 C 0.05872(6) -0.05588(17) 0.13882(12) 0.0215(3) Uani 1 1 d . . .
C9 C 0.08310(6) -0.13948(16) 0.07017(11) 0.0204(3) Uani 1 1 d . . .
C10 C 0.14864(6) -0.11735(16) 0.08157(11) 0.0184(3) Uani 1 1 d . . .
F1 F 0.20237(4) 0.18729(9) 0.30006(6) 0.0218(2) Uani 1 1 d . . .
F2 F 0.07583(4) 0.13684(11) 0.28283(7) 0.0276(2) Uani 1 1 d . . .
F3 F -0.00413(4) -0.08130(11) 0.12888(7) 0.0285(2) Uani 1 1 d . . .
F4 F 0.04329(4) -0.24318(10) -0.00704(7) 0.0262(2) Uani 1 1 d . . .
F5 F 0.17187(4) -0.20793(9) 0.01910(6) 0.0225(2) Uani 1 1 d . . .
N1 N 0.25686(5) 0.02210(14) 0.17173(9) 0.0175(2) Uani 1 1 d . . .
H1N1 H 0.2862(9) 0.006(2) 0.2387(17) 0.026(4) Uiso 1 1 d . . .
N2 N 0.43768(6) 0.02794(17) 0.29829(10) 0.0271(3) Uani 1 1 d . . .
N3 N 0.42164(6) 0.09574(15) 0.01225(10) 0.0213(3) Uani 1 1 d . . .
H1N3 H 0.4561(9) 0.0794(19) 0.0747(16) 0.024(4) Uiso 1 1 d . . .
H2N3 H 0.4281(8) 0.097(2) -0.0504(16) 0.025(4) Uiso 1 1 d . . .
O1 O 0.22781(4) 0.07151(11) -0.01578(7) 0.0182(2) Uani 1 1 d . . .
H1O1 H 0.2582(14) 0.087(3) -0.073(3) 0.077(8) Uiso 1 1 d . . .
O2 O 0.31080(4) 0.09738(12) -0.09694(7) 0.0201(2) Uani 1 1 d . . .

loop_
_atom_site_aniso_label
_atom_site_aniso_U_11
_atom_site_aniso_U_22
_atom_site_aniso_U_33
_atom_site_aniso_U_23
_atom_site_aniso_U_13
_atom_site_aniso_U_12
C1 0.0176(6) 0.0148(6) 0.0141(6) -0.0005(4) 0.0053(5) 0.0003(4)
C2 0.0161(6) 0.0201(6) 0.0127(6) -0.0007(4) 0.0040(5) -0.0001(5)
C3 0.0183(6) 0.0170(6) 0.0139(6) -0.0010(4) 0.0047(5) -0.0008(5)
C4 0.0179(6) 0.0251(7) 0.0148(6) -0.0008(5) 0.0090(5) -0.0007(5)
C5 0.0158(6) 0.0200(6) 0.0141(6) 0.0030(5) 0.0045(5) 0.0008(5)
C6 0.0192(6) 0.0183(6) 0.0148(6) 0.0001(4) 0.0051(5) -0.0019(5)
C7 0.0234(7) 0.0230(6) 0.0186(6) 0.0003(5) 0.0108(5) 0.0024(5)
C8 0.0150(6) 0.0264(7) 0.0229(7) 0.0022(5) 0.0071(5) -0.0017(5)
C9 0.0206(6) 0.0206(6) 0.0173(6) -0.0014(5) 0.0047(5) -0.0047(5)
C10 0.0212(6) 0.0197(6) 0.0151(6) 0.0010(5) 0.0080(5) 0.0018(5)
F1 0.0231(4) 0.0243(4) 0.0176(4) -0.0055(3) 0.0077(3) -0.0055(3)
F2 0.0261(4) 0.0342(5) 0.0286(5) -0.0082(3) 0.0173(4) -0.0013(4)
F3 0.0185(4) 0.0370(5) 0.0319(5) -0.0053(3) 0.0120(4) -0.0062(3)
F4 0.0238(4) 0.0286(5) 0.0240(4) -0.0073(3) 0.0071(3) -0.0098(3)
F5 0.0248(4) 0.0232(4) 0.0212(4) -0.0055(3) 0.0111(3) -0.0007(3)
N1 0.0149(5) 0.0238(6) 0.0125(5) 0.0014(4) 0.0042(4) 0.0005(4)
N2 0.0185(6) 0.0476(8) 0.0146(6) 0.0009(5) 0.0058(5) 0.0009(5)
N3 0.0173(6) 0.0335(7) 0.0127(5) -0.0004(4) 0.0057(4) -0.0011(5)
O1 0.0149(4) 0.0247(5) 0.0127(4) 0.0017(3) 0.0030(3) 0.0001(3)
O2 0.0179(5) 0.0296(5) 0.0111(4) 0.0010(3) 0.0042(4) -0.0004(4)

loop_
_atom_type_symbol
_atom_type_description
_atom_type_scat_dispersion_real
_atom_type_scat_dispersion_imag
_atom_type_scat_source
C C 0.0033 0.0016 'International Tables Vol C Tables 4.2.6.8 and 6.1.1.4'
H H 0.0000 0.0000 'International Tables Vol C Tables 4.2.6.8 and 6.1.1.4'
N N 0.0061 0.0033 'International Tables Vol C Tables 4.2.6.8 and 6.1.1.4'
O O 0.0106 0.0060 'International Tables Vol C Tables 4.2.6.8 and 6.1.1.4'
F F 0.0171 0.0103 'International Tables Vol C Tables 4.2.6.8 and 6.1.1.4'

loop_
_geom_angle_atom_site_label_1
_geom_angle_atom_site_label_2
_geom_angle_atom_site_label_3
_geom_angle
_geom_angle_site_symmetry_1
_geom_angle_site_symmetry_3
_geom_angle_publ_flag
O1 C1 N1 118.31(11) . . ?
O1 C1 C2 120.89(11) . . ?
N1 C1 C2 120.80(11) . . ?
C4 C2 C1 121.35(11) . . ?
C4 C2 C3 120.14(11) . . ?
C1 C2 C3 118.46(11) . . ?
O2 C3 N3 118.98(11) . . ?
O2 C3 C2 119.22(11) . . ?
N3 C3 C2 121.79(11) . . ?
N2 C4 C2 179.12(15) . . ?
C6 C5 C10 117.61(12) . . ?
C6 C5 N1 119.69(11) . . ?
C10 C5 N1 122.66(12) . . ?
F1 C6 C7 118.72(12) . . ?
F1 C6 C5 119.20(12) . . ?
C7 C6 C5 122.08(12) . . ?
F2 C7 C6 120.50(12) . . ?
F2 C7 C8 120.31(12) . . ?
C6 C7 C8 119.18(12) . . ?
F3 C8 C9 119.67(12) . . ?
F3 C8 C7 120.37(13) . . ?
C9 C8 C7 119.96(13) . . ?
F4 C9 C8 119.75(12) . . ?
F4 C9 C10 119.98(12) . . ?
C8 C9 C10 120.27(12) . . ?
F5 C10 C9 118.62(12) . . ?
F5 C10 C5 120.55(12) . . ?
C9 C10 C5 120.83(12) . . ?
C1 N1 C5 122.97(11) . . ?
C1 N1 H1N1 121.4(13) . . ?
C5 N1 H1N1 115.1(13) . . ?
C3 N3 H1N3 123.9(12) . . ?
C3 N3 H2N3 117.1(11) . . ?
H1N3 N3 H2N3 117.3(17) . . ?
C1 O1 H1O1 102.2(14) . . ?
H1O1 O2 C3 101.7(13) . . ?
H1O1 O2 H1O1 0(2) . . ?
C3 O2 H1O1 101.7(13) . . ?

loop_
_geom_bond_atom_site_label_1
_geom_bond_atom_site_label_2
_geom_bond_distance
_geom_bond_site_symmetry_2
_geom_bond_publ_flag
C1 O1 1.2799(15) . ?
C1 N1 1.3479(17) . ?
C1 C2 1.4145(18) . ?
C2 C4 1.4071(18) . ?
C2 C3 1.4312(18) . ?
C3 O2 1.2911(15) . ?
C3 N3 1.3176(18) . ?
C4 N2 1.1507(17) . ?
C5 C6 1.3877(19) . ?
C5 C10 1.3895(18) . ?
C5 N1 1.4073(17) . ?
C6 F1 1.3368(15) . ?
C6 C7 1.3773(19) . ?
C7 F2 1.3303(15) . ?
C7 C8 1.3821(19) . ?
C8 F3 1.3335(16) . ?
C8 C9 1.377(2) . ?
C9 F4 1.3348(15) . ?
C9 C10 1.3811(19) . ?
C10 F5 1.3319(15) . ?
N1 H1N1 0.849(19) . ?
N3 H1N3 0.859(18) . ?
N3 H2N3 0.86(2) . ?
O1 H1O1 1.17(3) . ?
O2 H1O1 1.30(3) . ?
O2 H1O1 1.30(3) . ?

loop_
_geom_hbond_atom_site_label_D
_geom_hbond_atom_site_label_H
_geom_hbond_atom_site_label_A
_geom_hbond_distance_DH
_geom_hbond_distance_HA
_geom_hbond_distance_DA
_geom_hbond_angle_DHA
_geom_hbond_site_symmetry_A
O1 H1O1 O2 1.17(3) 1.30(3) 2.4148(13) 157(3) .
N3 H2N3 N2 0.86(2) 2.272(19) 3.0629(18) 152.1(15) 6
N3 H1N3 N2 0.859(18) 2.268(18) 3.0980(17) 162.6(16) 2_655
N1 H1N1 O2 0.849(19) 2.13(2) 2.8846(16) 148.2(17) 6_556

loop_
_cod_related_entry_id
_cod_related_entry_database
_cod_related_entry_code
1 ChemSpider 20573072
